data_1510135
loop_
_publ_author_name
'Schmidt, R.'
'Mueller, B.G.'

_publ_section_title
;
 Th2 F7 (Au F4) - das erste "fluorobasische" Tetrafluoroaurat(III) im
 System Th F4 / Au F3
;
_journal_name_full 'Zeitschrift fuer Anorganische und Allgemeine Chemie'
_journal_page_first 602
_journal_page_last 604
_journal_paper_doi 10.1002/(SICI)1521-3749(199904)625:4<602::AID-ZAAC602>3.0.CO;2-I
_journal_volume 625
_journal_year 1999
_chemical_formula_sum 'Au F11 Th2'
_chemical_name_systematic 'Th2 F7 (Au F4)'
_space_group_IT_number 140
_symmetry_space_group_name_Hall '-I 4 2c'
_symmetry_space_group_name_H-M 'I 4/m c m'
_cell_angle_alpha 90
_cell_angle_beta 90
_cell_angle_gamma 90
_cell_formula_units_Z 4
_cell_length_a 11.3062
_cell_length_b 11.3062
_cell_length_c 6.3134
_cell_volume 807.043
_citation_journal_id_ASTM ZAACAB
_cod_data_source_file gold_191.cif
_cod_data_source_block Au1F11Th2
_cod_original_cell_volume 807.0429
_cod_original_formula_sum 'Au1 F11 Th2'
_cod_database_code 1510135

loop_
_symmetry_equiv_pos_as_xyz
x,y,z
-y,x,z
-x,-y,z
y,-x,z
x,-y,-z+1/2
y,x,-z+1/2
-x,y,-z+1/2
-y,-x,-z+1/2
-x,-y,-z
y,-x,-z
x,y,-z
-y,x,-z
-x,y,z-1/2
-y,-x,z-1/2
x,-y,z-1/2
y,x,z-1/2
x+1/2,y+1/2,z+1/2
-y+1/2,x+1/2,z+1/2
-x+1/2,-y+1/2,z+1/2
y+1/2,-x+1/2,z+1/2
x+1/2,-y+1/2,-z+1
y+1/2,x+1/2,-z+1
-x+1/2,y+1/2,-z+1
-y+1/2,-x+1/2,-z+1
-x+1/2,-y+1/2,-z+1/2
y+1/2,-x+1/2,-z+1/2
x+1/2,y+1/2,-z+1/2
-y+1/2,x+1/2,-z+1/2
-x+1/2,y+1/2,z
-y+1/2,-x+1/2,z
x+1/2,-y+1/2,z
y+1/2,x+1/2,z

loop_
_atom_site_label
_atom_site_type_symbol
_atom_site_fract_x
_atom_site_fract_y
_atom_site_fract_z
_atom_site_occupancy
_atom_site_U_iso_or_equiv
Th1 Th+4 0.85578 0.35578 0 1 0.0
F3 F-1 0.80842 0.5 0.75 1 0.0
F4 F-1 0.89761 0.13408 0 1 0.0
Au1 Au+3 0 0 0 1 0.0
F2 F-1 0.75 0.25 0.25 1 0.0
F1 F-1 0 0.5 0 1 0.0
